data_4062166
_journal_name_full Organometallics
_journal_year 2003
_chemical_formula_sum 'C35 H50 O4 Ru4 Si4'
_chemical_formula_weight 1051.39
_space_group_IT_number 14
_symmetry_cell_setting monoclinic
_symmetry_space_group_name_Hall '-P 2yn'
_symmetry_space_group_name_H-M 'P 1 21/n 1'
_cell_angle_alpha 90.00
_cell_angle_beta 115.553(5)
_cell_angle_gamma 90.00
_cell_formula_units_Z 4
_cell_length_a 15.389(6)
_cell_length_b 18.223(7)
_cell_length_c 15.695(6)
_cell_measurement_temperature 298(2)
_cell_volume 3971(3)
_diffrn_ambient_temperature 298(2)
_exptl_crystal_density_diffrn 1.752
_cod_depositor_comments
;
The following automatic conversions were performed:
'_symmetry_cell_setting' value 'Monoclinic' changed to 'monoclinic'
according to '/home/saulius/struct/CIF-dictionaries/cif_core.dic'
dictionary named 'cif_core.dic' version 2.4.1 from 2010-06-29.

Automatic conversion script
Id: cif_fix_enum 1527 2010-12-29 10:47:43Z saulius 
;
_cod_original_sg_symbol_H-M 'P 21/n'
_cod_database_code 4062166

loop_
_symmetry_equiv_pos_as_xyz
'x, y, z'
'-x+1/2, y+1/2, -z+1/2'
'-x, -y, -z'
'x-1/2, -y-1/2, z-1/2'

loop_
_atom_site_label
_atom_site_type_symbol
_atom_site_fract_x
_atom_site_fract_y
_atom_site_fract_z
_atom_site_U_iso_or_equiv
_atom_site_adp_type
_atom_site_occupancy
_atom_site_symmetry_multiplicity
_atom_site_calc_flag
_atom_site_refinement_flags
_atom_site_disorder_assembly
_atom_site_disorder_group
Ru1 Ru 0.10231(3) 0.15877(2) 0.57475(3) 0.03049(14) Uani 1 1 d . . .
Ru2 Ru 0.20763(3) 0.19632(2) 0.77489(3) 0.02910(13) Uani 1 1 d . . .
Ru3 Ru 0.29086(3) 0.20861(2) 0.63415(3) 0.03021(13) Uani 1 1 d . . .
Ru4 Ru 0.25736(3) 0.05293(2) 0.58533(3) 0.03211(14) Uani 1 1 d . . .
Si1 Si -0.01563(11) 0.13607(9) 0.72346(12) 0.0393(4) Uani 1 1 d . . .
Si2 Si 0.00570(12) 0.31050(9) 0.63433(12) 0.0396(4) Uani 1 1 d . . .
Si3 Si 0.33788(14) 0.16645(10) 0.44231(12) 0.0468(4) Uani 1 1 d . . .
Si4 Si 0.49252(11) 0.09983(9) 0.66686(12) 0.0412(4) Uani 1 1 d . . .
C1 C -0.0303(4) 0.2114(4) 0.4692(4) 0.0450(15) Uani 1 1 d . . .
H1 H -0.0320 0.2498 0.4247 0.054 Uiso 1 1 calc R . .
C2 C -0.0356(4) 0.1355(4) 0.4510(4) 0.0500(16) Uani 1 1 d . . .
H2 H -0.0429 0.1123 0.3919 0.060 Uiso 1 1 calc R . .
C3 C -0.0342(4) 0.0985(4) 0.5320(4) 0.0435(15) Uani 1 1 d . . .
H3 H -0.0405 0.0454 0.5379 0.052 Uiso 1 1 calc R . .
C4 C -0.0257(4) 0.1523(3) 0.6018(4) 0.0370(13) Uani 1 1 d . . .
C5 C -0.0224(4) 0.2244(3) 0.5630(4) 0.0373(13) Uani 1 1 d . . .
C6 C 0.0239(5) 0.0408(3) 0.7653(5) 0.0588(18) Uani 1 1 d . . .
H6A H -0.0232 0.0065 0.7247 0.088 Uiso 1 1 calc R . .
H6B H 0.0306 0.0354 0.8287 0.088 Uiso 1 1 calc R . .
H6C H 0.0847 0.0313 0.7640 0.088 Uiso 1 1 calc R . .
C7 C -0.1353(5) 0.1526(4) 0.7246(5) 0.0603(19) Uani 1 1 d . . .
H7A H -0.1585 0.2004 0.6992 0.090 Uiso 1 1 calc R . .
H7B H -0.1283 0.1499 0.7883 0.090 Uiso 1 1 calc R . .
H7C H -0.1804 0.1161 0.6869 0.090 Uiso 1 1 calc R . .
C8 C 0.0674(5) 0.3818(4) 0.5978(5) 0.0602(18) Uani 1 1 d . . .
H8A H 0.0643 0.4277 0.6265 0.090 Uiso 1 1 calc R . .
H8B H 0.0365 0.3867 0.5303 0.090 Uiso 1 1 calc R . .
H8C H 0.1335 0.3681 0.6176 0.090 Uiso 1 1 calc R . .
C9 C -0.1078(5) 0.3489(4) 0.6316(5) 0.0594(18) Uani 1 1 d . . .
H9A H -0.1364 0.3136 0.6572 0.089 Uiso 1 1 calc R . .
H9B H -0.1519 0.3598 0.5676 0.089 Uiso 1 1 calc R . .
H9C H -0.0936 0.3930 0.6686 0.089 Uiso 1 1 calc R . .
C10 C 0.0866(4) 0.2759(3) 0.7537(4) 0.0324(12) Uani 1 1 d . . .
C11 C 0.1749(4) 0.3070(3) 0.8207(4) 0.0397(13) Uani 1 1 d . . .
H11 H 0.2018 0.3540 0.8133 0.048 Uiso 1 1 calc R . .
C12 C 0.2164(4) 0.2603(3) 0.9005(4) 0.0425(14) Uani 1 1 d . . .
H12 H 0.2748 0.2702 0.9583 0.051 Uiso 1 1 calc R . .
C13 C 0.1534(4) 0.1986(3) 0.8835(4) 0.0386(13) Uani 1 1 d . . .
H13 H 0.1610 0.1592 0.9287 0.046 Uiso 1 1 calc R . .
C14 C 0.0753(4) 0.2066(3) 0.7940(4) 0.0335(12) Uani 1 1 d . . .
C15 C 0.3038(5) 0.1293(4) 0.8353(4) 0.0464(15) Uani 1 1 d . . .
C16 C 0.2273(4) 0.0038(3) 0.6710(5) 0.0421(14) Uani 1 1 d . . .
C17 C 0.1636(4) 0.2365(3) 0.5269(4) 0.0454(15) Uani 1 1 d . . .
C18 C 0.3808(5) 0.3077(3) 0.6647(5) 0.0479(16) Uani 1 1 d . . .
H18 H 0.3719 0.3530 0.6937 0.058 Uiso 1 1 calc R . .
C19 C 0.3436(5) 0.2929(3) 0.5677(5) 0.0457(15) Uani 1 1 d . . .
H19 H 0.3023 0.3263 0.5177 0.055 Uiso 1 1 calc R . .
C20 C 0.3747(4) 0.2217(3) 0.5517(4) 0.0388(13) Uani 1 1 d . . .
C21 C 0.4356(4) 0.1929(3) 0.6445(4) 0.0367(13) Uani 1 1 d . . .
C22 C 0.4402(4) 0.2467(3) 0.7132(4) 0.0417(14) Uani 1 1 d . . .
H22 H 0.4786 0.2428 0.7816 0.050 Uiso 1 1 calc R . .
C23 C 0.2219(6) 0.1966(5) 0.3427(5) 0.080(2) Uani 1 1 d . . .
H23A H 0.2114 0.1692 0.2868 0.120 Uiso 1 1 calc R . .
H23B H 0.2253 0.2480 0.3310 0.120 Uiso 1 1 calc R . .
H23C H 0.1696 0.1880 0.3593 0.120 Uiso 1 1 calc R . .
C24 C 0.4339(6) 0.1659(5) 0.3998(6) 0.076(2) Uani 1 1 d . . .
H24A H 0.4904 0.1422 0.4459 0.114 Uiso 1 1 calc R . .
H24B H 0.4493 0.2154 0.3906 0.114 Uiso 1 1 calc R . .
H24C H 0.4115 0.1397 0.3411 0.114 Uiso 1 1 calc R . .
C25 C 0.6049(5) 0.1017(4) 0.6500(6) 0.069(2) Uani 1 1 d . . .
H25A H 0.5933 0.1276 0.5928 0.104 Uiso 1 1 calc R . .
H25B H 0.6245 0.0523 0.6457 0.104 Uiso 1 1 calc R . .
H25C H 0.6548 0.1260 0.7026 0.104 Uiso 1 1 calc R . .
C26 C 0.5223(5) 0.0671(4) 0.7881(5) 0.0600(18) Uani 1 1 d . . .
H26A H 0.5747 0.0954 0.8327 0.090 Uiso 1 1 calc R . .
H26B H 0.5406 0.0163 0.7934 0.090 Uiso 1 1 calc R . .
H26C H 0.4670 0.0725 0.8009 0.090 Uiso 1 1 calc R . .
C27 C 0.3954(4) 0.0434(3) 0.5754(4) 0.0391(13) Uani 1 1 d . . .
C28 C 0.3269(4) 0.0740(3) 0.4853(4) 0.0405(14) Uani 1 1 d . . .
C29 C 0.2534(4) 0.0192(4) 0.4438(5) 0.0482(16) Uani 1 1 d . . .
H29 H 0.1973 0.0238 0.3826 0.058 Uiso 1 1 calc R . .
C30 C 0.2744(5) -0.0423(3) 0.5039(5) 0.0499(16) Uani 1 1 d . . .
H30 H 0.2378 -0.0883 0.4902 0.060 Uiso 1 1 calc R . .
C31 C 0.3643(4) -0.0284(3) 0.5840(5) 0.0468(15) Uani 1 1 d . . .
H31 H 0.3999 -0.0634 0.6345 0.056 Uiso 1 1 calc R . .
C32 C 0.0658(10) 0.1440(10) 0.0685(10) 0.189(8) Uani 1 1 d . . .
H32A H 0.1121 0.1830 0.0847 0.283 Uiso 1 1 calc R . .
H32B H 0.0272 0.1501 0.1024 0.283 Uiso 1 1 calc R . .
H32C H 0.0251 0.1451 0.0018 0.283 Uiso 1 1 calc R . .
C33 C 0.1178(10) 0.0711(9) 0.0946(9) 0.146(5) Uani 1 1 d . . .
H33A H 0.1705 0.0741 0.1573 0.175 Uiso 1 1 calc R . .
H33B H 0.0738 0.0332 0.0953 0.175 Uiso 1 1 calc R . .
C34 C 0.2101(8) -0.0129(5) 0.0551(8) 0.097(3) Uani 1 1 d . . .
H34A H 0.1701 -0.0546 0.0531 0.117 Uiso 1 1 calc R . .
H34B H 0.2609 -0.0089 0.1188 0.117 Uiso 1 1 calc R . .
C35 C 0.2530(8) -0.0246(5) -0.0117(8) 0.111(4) Uani 1 1 d . . .
H35A H 0.2026 -0.0285 -0.0747 0.166 Uiso 1 1 calc R . .
H35B H 0.2901 -0.0690 0.0043 0.166 Uiso 1 1 calc R . .
H35C H 0.2940 0.0160 -0.0083 0.166 Uiso 1 1 calc R . .
O1 O 0.3621(4) 0.0883(3) 0.8812(3) 0.0701(15) Uani 1 1 d . . .
O2 O 0.1365(3) 0.2793(3) 0.4653(4) 0.0681(14) Uani 1 1 d . . .
O3 O 0.2100(4) -0.0315(2) 0.7224(3) 0.0585(12) Uani 1 1 d . . .
O4 O 0.1526(5) 0.0534(4) 0.0310(5) 0.0981(19) Uani 1 1 d . . .

loop_
_atom_site_aniso_label
_atom_site_aniso_U_11
_atom_site_aniso_U_22
_atom_site_aniso_U_33
_atom_site_aniso_U_23
_atom_site_aniso_U_13
_atom_site_aniso_U_12
Ru1 0.0241(2) 0.0351(3) 0.0297(2) -0.00521(18) 0.00922(19) 0.00107(18)
Ru2 0.0247(2) 0.0323(2) 0.0292(2) -0.00361(17) 0.01064(19) -0.00163(17)
Ru3 0.0292(3) 0.0295(2) 0.0344(3) -0.00173(18) 0.0160(2) -0.00221(18)
Ru4 0.0284(2) 0.0307(2) 0.0396(3) -0.00566(18) 0.0168(2) -0.00101(18)
Si1 0.0300(8) 0.0444(9) 0.0471(9) -0.0100(7) 0.0200(7) -0.0071(7)
Si2 0.0346(9) 0.0394(9) 0.0400(9) -0.0029(7) 0.0115(8) 0.0085(7)
Si3 0.0536(11) 0.0532(11) 0.0396(10) 0.0013(8) 0.0259(9) 0.0025(8)
Si4 0.0281(8) 0.0481(10) 0.0500(10) 0.0004(8) 0.0193(8) 0.0017(7)
C1 0.026(3) 0.065(4) 0.033(3) -0.001(3) 0.002(3) 0.010(3)
C2 0.031(3) 0.070(5) 0.041(4) -0.020(3) 0.009(3) -0.003(3)
C3 0.030(3) 0.051(4) 0.048(4) -0.021(3) 0.015(3) -0.007(3)
C4 0.017(3) 0.046(3) 0.047(3) -0.011(3) 0.013(2) -0.001(2)
C5 0.022(3) 0.052(4) 0.036(3) -0.003(3) 0.010(2) 0.005(2)
C6 0.058(4) 0.048(4) 0.077(5) 0.002(3) 0.036(4) -0.006(3)
C7 0.040(4) 0.074(5) 0.077(5) -0.021(4) 0.036(4) -0.010(3)
C8 0.068(5) 0.053(4) 0.054(4) 0.002(3) 0.022(4) 0.001(4)
C9 0.052(4) 0.062(4) 0.058(4) -0.004(3) 0.018(4) 0.022(3)
C10 0.026(3) 0.034(3) 0.033(3) -0.010(2) 0.009(2) 0.001(2)
C11 0.037(3) 0.038(3) 0.044(3) -0.007(3) 0.017(3) 0.000(3)
C12 0.038(3) 0.050(4) 0.032(3) -0.012(3) 0.009(3) -0.002(3)
C13 0.036(3) 0.044(3) 0.040(3) 0.000(3) 0.020(3) 0.001(3)
C14 0.024(3) 0.043(3) 0.036(3) -0.006(2) 0.015(3) 0.000(2)
C15 0.041(4) 0.058(4) 0.037(3) -0.005(3) 0.013(3) 0.003(3)
C16 0.042(3) 0.026(3) 0.064(4) -0.007(3) 0.028(3) 0.000(3)
C17 0.044(4) 0.048(4) 0.046(4) 0.005(3) 0.022(3) 0.008(3)
C18 0.048(4) 0.039(3) 0.065(4) -0.008(3) 0.032(3) -0.016(3)
C19 0.048(4) 0.036(3) 0.061(4) 0.004(3) 0.032(3) -0.006(3)
C20 0.037(3) 0.044(3) 0.043(3) 0.003(3) 0.025(3) -0.007(3)
C21 0.031(3) 0.042(3) 0.047(3) -0.003(3) 0.026(3) -0.008(2)
C22 0.030(3) 0.050(4) 0.047(3) -0.011(3) 0.019(3) -0.017(3)
C23 0.085(6) 0.095(6) 0.047(4) 0.003(4) 0.015(4) 0.018(5)
C24 0.099(7) 0.085(6) 0.076(5) 0.007(4) 0.067(5) 0.001(5)
C25 0.041(4) 0.084(5) 0.094(6) -0.001(4) 0.040(4) 0.004(4)
C26 0.048(4) 0.066(4) 0.062(5) 0.017(4) 0.019(4) 0.019(3)
C27 0.036(3) 0.042(3) 0.047(4) -0.005(3) 0.024(3) 0.001(3)
C28 0.039(3) 0.044(3) 0.044(3) -0.011(3) 0.023(3) -0.001(3)
C29 0.037(3) 0.063(4) 0.049(4) -0.020(3) 0.022(3) -0.005(3)
C30 0.055(4) 0.036(3) 0.072(5) -0.018(3) 0.039(4) -0.003(3)
C31 0.043(4) 0.043(3) 0.065(4) -0.004(3) 0.033(3) 0.006(3)
C32 0.143(12) 0.29(2) 0.163(13) -0.005(13) 0.092(11) 0.107(14)
C33 0.127(11) 0.206(15) 0.142(11) -0.027(10) 0.094(10) 0.000(10)
C34 0.097(7) 0.078(6) 0.113(8) 0.012(6) 0.041(6) 0.018(5)
C35 0.126(9) 0.086(7) 0.117(9) -0.015(6) 0.050(8) -0.002(6)
O1 0.062(3) 0.085(4) 0.052(3) 0.014(3) 0.013(3) 0.039(3)
O2 0.048(3) 0.076(3) 0.073(3) 0.038(3) 0.019(3) 0.009(2)
O3 0.076(3) 0.044(3) 0.075(3) 0.006(2) 0.050(3) -0.001(2)
O4 0.103(5) 0.102(5) 0.100(5) -0.004(4) 0.054(4) 0.002(4)

loop_
_geom_bond_atom_site_label_1
_geom_bond_atom_site_label_2
_geom_bond_distance
_geom_bond_site_symmetry_2
_geom_bond_publ_flag
Ru1 C17 2.017(6) . ?
Ru1 C4 2.191(5) . ?
Ru1 C5 2.199(5) . ?
Ru1 C3 2.203(6) . ?
Ru1 C2 2.214(6) . ?
Ru1 C1 2.217(6) . ?
Ru1 Ru3 2.7893(12) . ?
Ru1 Ru2 2.9273(12) . ?
Ru1 Ru4 3.0167(11) . ?
Ru2 C15 1.836(7) . ?
Ru2 C14 2.191(5) . ?
Ru2 C13 2.198(6) . ?
Ru2 C12 2.244(6) . ?
Ru2 C10 2.268(5) . ?
Ru2 C11 2.270(5) . ?
Ru2 Ru3 3.0017(11) . ?
Ru3 C17 2.021(6) . ?
Ru3 C21 2.181(5) . ?
Ru3 C18 2.199(6) . ?
Ru3 C19 2.199(6) . ?
Ru3 C20 2.199(5) . ?
Ru3 C22 2.200(5) . ?
Ru3 Ru4 2.9258(12) . ?
Ru4 C16 1.833(7) . ?
Ru4 C27 2.203(6) . ?
Ru4 C31 2.222(6) . ?
Ru4 C30 2.238(6) . ?
Ru4 C29 2.279(6) . ?
Ru4 C28 2.282(6) . ?
Si1 C6 1.864(7) . ?
Si1 C14 1.871(6) . ?
Si1 C4 1.871(6) . ?
Si1 C7 1.874(6) . ?
Si2 C8 1.840(7) . ?
Si2 C10 1.856(6) . ?
Si2 C9 1.865(6) . ?
Si2 C5 1.867(6) . ?
Si3 C28 1.850(6) . ?
Si3 C20 1.855(6) . ?
Si3 C24 1.865(7) . ?
Si3 C23 1.878(8) . ?
Si4 C26 1.853(7) . ?
Si4 C25 1.859(6) . ?
Si4 C27 1.871(6) . ?
Si4 C21 1.871(6) . ?
C1 C2 1.409(9) . ?
C1 C5 1.443(8) . ?
C2 C3 1.432(9) . ?
C3 C4 1.434(8) . ?
C4 C5 1.458(8) . ?
C10 C11 1.428(8) . ?
C10 C14 1.456(7) . ?
C11 C12 1.417(8) . ?
C12 C13 1.433(8) . ?
C13 C14 1.409(8) . ?
C15 O1 1.151(7) . ?
C16 O3 1.149(7) . ?
C17 O2 1.171(7) . ?
C18 C19 1.403(9) . ?
C18 C22 1.432(9) . ?
C19 C20 1.441(8) . ?
C20 C21 1.448(8) . ?
C21 C22 1.437(8) . ?
C27 C31 1.418(8) . ?
C27 C28 1.461(8) . ?
C28 C29 1.437(8) . ?
C29 C30 1.410(9) . ?
C30 C31 1.435(9) . ?
C32 C33 1.515(18) . ?
C33 O4 1.359(12) . ?
C34 O4 1.449(10) . ?
C34 C35 1.476(13) . ?
